data_7109018
loop_
_publ_author_name
'Jacob A. Johnson'
'Qipu Lin'
'Lai-Chin Wu'
'Nasrat Obaidi'
'Zachary L. Olson'
'Tyler C. Reeson'
'Yu-Sheng Chen'
'Jian Zhang'

_publ_section_title
;
 A 'pillar-free', highly porous metalloporphyrinic framework exhibiting
 eclipsed porphyrin arrays
;
_journal_name_full Chem.Commun.
_journal_page_first 2828
_journal_paper_doi 10.1039/c3cc00049d
_journal_volume 49
_journal_year 2013
_chemical_formula_moiety 'C100 H52 N4 O21 Zn5'
_chemical_formula_sum 'C100 H52 N4 O21 Zn5'
_chemical_formula_weight 1972.41
_chemical_melting_point ?
_chemical_name_common UNLPF-1
_chemical_name_systematic
;
?
;
_space_group_IT_number 140
_symmetry_cell_setting tetragonal
_symmetry_space_group_name_Hall '-I 4 2c'
_symmetry_space_group_name_H-M 'I 4/m c m'
_atom_sites_solution_hydrogens geom
_atom_sites_solution_primary direct
_atom_sites_solution_secondary difmap
_audit_creation_method SHELXL-97
_cell_angle_alpha 90.00
_cell_angle_beta 90.00
_cell_angle_gamma 90.00
_cell_formula_units_Z 4
_cell_length_a 30.701(4)
_cell_length_b 30.701(4)
_cell_length_c 28.957(5)
_cell_measurement_temperature 100(2)
_cell_volume 27293(7)
_computing_structure_refinement 'SHELXL-97 (Sheldrick, 1997)'
_computing_structure_solution 'SHELXS-97 (Sheldrick, 1990)'
_diffrn_ambient_temperature 100(2)
_diffrn_measured_fraction_theta_full 0.991
_diffrn_measured_fraction_theta_max 0.991
_diffrn_radiation_source synchrotron
_diffrn_radiation_wavelength 0.49594
_diffrn_reflns_av_R_equivalents 0.1807
_diffrn_reflns_av_sigmaI/netI 0.0785
_diffrn_reflns_limit_h_max 30
_diffrn_reflns_limit_h_min -30
_diffrn_reflns_limit_k_max 28
_diffrn_reflns_limit_k_min -30
_diffrn_reflns_limit_l_max 28
_diffrn_reflns_limit_l_min -23
_diffrn_reflns_number 95600
_diffrn_reflns_theta_full 14.38
_diffrn_reflns_theta_max 14.38
_diffrn_reflns_theta_min 0.93
_diffrn_standards_decay_% none
_diffrn_standards_interval_count none
_diffrn_standards_interval_time 0
_diffrn_standards_number none
_exptl_absorpt_coefficient_mu 0.174
_exptl_absorpt_correction_T_max 0.979
_exptl_absorpt_correction_T_min 0.973
_exptl_absorpt_correction_type multi-scan
_exptl_absorpt_process_details 'SADABS; (Sheldrick, 2003)'
_exptl_crystal_colour purple
_exptl_crystal_density_diffrn 0.480
_exptl_crystal_density_method 'not measured'
_exptl_crystal_description Polyhedron
_exptl_crystal_F_000 3992
_exptl_crystal_size_max 0.30
_exptl_crystal_size_mid 0.13
_exptl_crystal_size_min 0.12
_refine_diff_density_max 0.284
_refine_diff_density_min -0.329
_refine_diff_density_rms 0.037
_refine_ls_extinction_method none
_refine_ls_goodness_of_fit_ref 0.991
_refine_ls_hydrogen_treatment constr
_refine_ls_matrix_type full
_refine_ls_number_parameters 160
_refine_ls_number_reflns 3788
_refine_ls_number_restraints 158
_refine_ls_restrained_S_all 0.985
_refine_ls_R_factor_all 0.1544
_refine_ls_R_factor_gt 0.0659
_refine_ls_shift/su_max 0.000
_refine_ls_shift/su_mean 0.000
_refine_ls_structure_factor_coef Fsqd
_refine_ls_weighting_details 'calc w=1/[\s^2^(Fo^2^)+(0.0941P)^2^+0.0000P] where P=(Fo^2^+2Fc^2^)/3'
_refine_ls_weighting_scheme calc
_refine_ls_wR_factor_gt 0.1605
_refine_ls_wR_factor_ref 0.1886
_reflns_number_gt 1933
_reflns_number_total 3824
_reflns_threshold_expression >2sigma(I)
_cod_data_source_file c3cc00049d.txt
_cod_data_source_block a
_cod_depositor_comments
;
The following automatic conversions were performed:

'_chemical_melting_point' value 'NOT MEASURED' was changed to '?' -
the value is undefined or not given.

Automatic conversion script
Id: cif_fix_values 1715 2011-07-08 13:25:40Z adriana 
;
_cod_original_cell_volume 27294(9)
_cod_database_code 7109018

loop_
_symmetry_equiv_pos_as_xyz
'x, y, z'
'-y, x, z'
'-x, -y, z'
'y, -x, z'
'x, -y, -z+1/2'
'y, x, -z+1/2'
'-x, y, -z+1/2'
'-y, -x, -z+1/2'
'x+1/2, y+1/2, z+1/2'
'-y+1/2, x+1/2, z+1/2'
'-x+1/2, -y+1/2, z+1/2'
'y+1/2, -x+1/2, z+1/2'
'x+1/2, -y+1/2, -z+1'
'y+1/2, x+1/2, -z+1'
'-x+1/2, y+1/2, -z+1'
'-y+1/2, -x+1/2, -z+1'
'-x, -y, -z'
'y, -x, -z'
'x, y, -z'
'-y, x, -z'
'-x, y, z-1/2'
'-y, -x, z-1/2'
'x, -y, z-1/2'
'y, x, z-1/2'
'-x+1/2, -y+1/2, -z+1/2'
'y+1/2, -x+1/2, -z+1/2'
'x+1/2, y+1/2, -z+1/2'
'-y+1/2, x+1/2, -z+1/2'
'-x+1/2, y+1/2, z'
'-y+1/2, -x+1/2, z'
'x+1/2, -y+1/2, z'
'y+1/2, x+1/2, z'

loop_
_atom_site_label
_atom_site_type_symbol
_atom_site_fract_x
_atom_site_fract_y
_atom_site_fract_z
_atom_site_U_iso_or_equiv
_atom_site_adp_type
_atom_site_occupancy
_atom_site_symmetry_multiplicity
_atom_site_calc_flag
_atom_site_refinement_flags
Zn1 Zn 0.32512(3) 0.17488(3) 0.0000 0.1108(6) Uani 1 4 d SU
Zn2 Zn 0.39350(3) 0.10650(3) 0.0000 0.1141(6) Uani 1 4 d SU
Zn3 Zn 0.0000 0.0000 0.23781(10) 0.0799(13) Uani 0.50 4 d SPU
O1 O 0.30158(15) 0.13417(16) 0.04806(16) 0.1527(16) Uani 1 1 d U
O2 O 0.35413(16) 0.08234(15) 0.04844(14) 0.1370(15) Uani 1 1 d U
O1W O 0.2780(2) 0.2220(2) 0.0000 0.172(3) Uani 1 4 d SU
O2W O 0.43780(19) 0.06220(19) 0.0000 0.155(3) Uani 1 4 d SU
O3W O 0.0000 0.0000 0.1615(4) 0.125(5) Uani 0.50 4 d SPU
N1 N 0.04779(14) -0.04779(14) 0.2500 0.0882(16) Uani 1 2 d SU
C1 C 0.3205(3) 0.0986(3) 0.0623(3) 0.145(2) Uani 1 1 d U
C2 C 0.2945(3) 0.0785(2) 0.1006(2) 0.127(2) Uani 1 1 d U
C3 C 0.2566(2) 0.0954(2) 0.1180(2) 0.138(2) Uani 1 1 d U
H3A H 0.2456 0.1208 0.1050 0.166 Uiso 1 1 calc R
C4 C 0.2342(2) 0.0765(2) 0.1535(2) 0.149(3) Uani 1 1 d U
H4A H 0.2079 0.0879 0.1638 0.179 Uiso 1 1 calc R
C5 C 0.2526(2) 0.0383(2) 0.1746(2) 0.127(2) Uani 1 1 d U
C6 C 0.2907(2) 0.0208(2) 0.1571(2) 0.143(3) Uani 1 1 d U
H6A H 0.3020 -0.0046 0.1700 0.172 Uiso 1 1 calc R
C7 C 0.3123(2) 0.0406(2) 0.1205(2) 0.137(2) Uani 1 1 d U
H7A H 0.3382 0.0290 0.1093 0.164 Uiso 1 1 calc R
C8 C 0.2273(2) 0.0165(2) 0.2138(2) 0.123(2) Uani 1 1 d U
C9 C 0.2498(3) 0.0000 0.2500 0.113(3) Uani 1 2 d SU
H9A H 0.2801 0.0000 0.2500 0.135 Uiso 1 2 calc SR
C10 C 0.1839(2) 0.0165(2) 0.2143(2) 0.129(2) Uani 1 1 d U
H10A H 0.1692 0.0282 0.1892 0.155 Uiso 1 1 calc R
C11 C 0.1601(2) 0.0000 0.2500 0.101(2) Uani 1 2 d SU
C12 C 0.1133(2) 0.0000 0.2500 0.088(2) Uani 1 2 d SU
C13 C 0.09058(18) -0.03889(19) 0.25069(19) 0.0964(17) Uani 1 1 d U
C14 C 0.11263(16) -0.08113(17) 0.2502(2) 0.112(2) Uani 1 1 d U
H14A H 0.1426 -0.0857 0.2502 0.134 Uiso 1 1 calc R

loop_
_atom_site_aniso_label
_atom_site_aniso_U_11
_atom_site_aniso_U_22
_atom_site_aniso_U_33
_atom_site_aniso_U_23
_atom_site_aniso_U_13
_atom_site_aniso_U_12
Zn1 0.1309(8) 0.1309(8) 0.0705(10) 0.000 0.000 -0.0262(9)
Zn2 0.1345(8) 0.1345(8) 0.0732(10) 0.000 0.000 -0.0221(10)
Zn3 0.0944(9) 0.0944(9) 0.051(4) 0.000 0.000 0.000
O1 0.159(4) 0.167(4) 0.132(3) 0.025(3) 0.027(3) -0.027(3)
O2 0.146(4) 0.164(4) 0.101(3) 0.006(3) 0.010(3) -0.035(3)
O1W 0.172(4) 0.172(4) 0.172(8) 0.000 0.000 0.014(5)
O2W 0.161(4) 0.161(4) 0.144(7) 0.000 0.000 0.005(5)
O3W 0.167(8) 0.167(8) 0.041(6) 0.000 0.000 0.000
N1 0.090(2) 0.090(2) 0.085(4) 0.014(3) 0.014(3) -0.025(3)
C1 0.154(5) 0.162(5) 0.120(4) 0.025(4) 0.021(4) -0.023(4)
C2 0.131(5) 0.146(6) 0.104(5) 0.019(4) 0.004(4) -0.014(5)
C3 0.140(6) 0.151(6) 0.124(6) 0.052(5) 0.026(4) 0.001(5)
C4 0.132(5) 0.179(6) 0.136(6) 0.080(5) 0.019(4) 0.013(5)
C5 0.103(5) 0.166(6) 0.114(5) 0.052(4) 0.010(4) -0.008(4)
C6 0.110(5) 0.194(7) 0.127(6) 0.055(5) 0.035(4) 0.013(5)
C7 0.120(5) 0.157(6) 0.133(6) 0.025(5) 0.030(4) -0.004(4)
C8 0.071(4) 0.189(6) 0.109(5) 0.056(4) 0.012(4) 0.008(4)
C9 0.084(6) 0.146(7) 0.108(7) 0.064(6) 0.000 0.000
C10 0.076(4) 0.196(6) 0.115(5) 0.050(5) 0.005(4) -0.002(4)
C11 0.055(4) 0.138(6) 0.109(6) 0.043(6) 0.000 0.000
C12 0.051(4) 0.126(6) 0.087(5) 0.051(6) 0.000 0.000
C13 0.083(4) 0.112(5) 0.094(4) 0.035(4) 0.012(4) -0.003(3)
C14 0.089(4) 0.122(4) 0.124(5) 0.023(5) 0.014(4) 0.007(3)

loop_
_atom_type_symbol
_atom_type_description
_atom_type_scat_dispersion_real
_atom_type_scat_dispersion_imag
_atom_type_scat_source
C C 0.0015 0.0009 'International Tables Vol C Tables 4.2.6.8 and 6.1.1.4'
H H 0.0000 0.0000 'International Tables Vol C Tables 4.2.6.8 and 6.1.1.4'
N N 0.0030 0.0019 'International Tables Vol C Tables 4.2.6.8 and 6.1.1.4'
O O 0.0056 0.0036 'International Tables Vol C Tables 4.2.6.8 and 6.1.1.4'
Zn Zn 0.3242 0.9375 'International Tables Vol C Tables 4.2.6.8 and 6.1.1.4'

loop_
_geom_angle_atom_site_label_1
_geom_angle_atom_site_label_2
_geom_angle_atom_site_label_3
_geom_angle
_geom_angle_site_symmetry_1
_geom_angle_site_symmetry_3
O1 Zn1 O1 87.9(3) 30 16_554
O1 Zn1 O1 158.6(3) 30 19
O1 Zn1 O1 88.1(3) 16_554 19
O1 Zn1 O1 88.1(3) 30 .
O1 Zn1 O1 158.6(3) 16_554 .
O1 Zn1 O1 87.9(3) 19 .
O1 Zn1 O1W 100.72(15) 30 .
O1 Zn1 O1W 100.72(15) 16_554 .
O1 Zn1 O1W 100.72(15) 19 .
O1 Zn1 O1W 100.72(15) . .
O1 Zn1 Zn2 79.28(15) 30 .
O1 Zn1 Zn2 79.28(15) 16_554 .
O1 Zn1 Zn2 79.28(15) 19 .
O1 Zn1 Zn2 79.28(15) . .
O1W Zn1 Zn2 180.0(3) . .
O2W Zn2 O2 99.53(15) . 30
O2W Zn2 O2 99.53(15) . 16_554
O2 Zn2 O2 89.4(2) 30 16_554
O2W Zn2 O2 99.53(15) . 19
O2 Zn2 O2 160.9(3) 30 19
O2 Zn2 O2 87.5(2) 16_554 19
O2W Zn2 O2 99.53(15) . .
O2 Zn2 O2 87.5(2) 30 .
O2 Zn2 O2 160.9(3) 16_554 .
O2 Zn2 O2 89.4(2) 19 .
O2W Zn2 Zn1 180.0(3) . .
O2 Zn2 Zn1 80.47(15) 30 .
O2 Zn2 Zn1 80.47(15) 16_554 .
O2 Zn2 Zn1 80.47(15) 19 .
O2 Zn2 Zn1 80.47(15) . .
Zn3 Zn3 N1 80.34(8) 5 3
Zn3 Zn3 N1 80.34(8) 5 2
N1 Zn3 N1 88.39(3) 3 2
Zn3 Zn3 N1 80.34(8) 5 4
N1 Zn3 N1 88.39(3) 3 4
N1 Zn3 N1 160.69(16) 2 4
Zn3 Zn3 N1 80.34(8) 5 .
N1 Zn3 N1 160.69(16) 3 .
N1 Zn3 N1 88.39(3) 2 .
N1 Zn3 N1 88.39(3) 4 .
Zn3 Zn3 O3W 180.000(1) 5 .
N1 Zn3 O3W 99.66(8) 3 .
N1 Zn3 O3W 99.66(8) 2 .
N1 Zn3 O3W 99.66(8) 4 .
N1 Zn3 O3W 99.66(8) . .
C1 O1 Zn1 125.6(6) . .
C1 O2 Zn2 126.5(6) . .
C13 N1 C13 113.5(7) . 8
C13 N1 Zn3 122.6(3) . 5
C13 N1 Zn3 122.9(3) 8 5
C13 N1 Zn3 122.9(3) . .
C13 N1 Zn3 122.6(3) 8 .
Zn3 N1 Zn3 19.31(16) 5 .
O2 C1 O1 128.1(9) . .
O2 C1 C2 122.0(9) . .
O1 C1 C2 110.0(8) . .
C3 C2 C7 119.4(7) . .
C3 C2 C1 124.7(8) . .
C7 C2 C1 115.8(8) . .
C4 C3 C2 122.9(7) . .
C4 C3 H3A 118.6 . .
C2 C3 H3A 118.6 . .
C3 C4 C5 117.9(6) . .
C3 C4 H4A 121.1 . .
C5 C4 H4A 121.1 . .
C6 C5 C4 119.6(6) . .
C6 C5 C8 122.1(6) . .
C4 C5 C8 118.1(6) . .
C5 C6 C7 120.8(7) . .
C5 C6 H6A 119.6 . .
C7 C6 H6A 119.6 . .
C6 C7 C2 119.3(7) . .
C6 C7 H7A 120.4 . .
C2 C7 H7A 120.4 . .
C10 C8 C9 120.1(6) . .
C10 C8 C5 121.1(6) . .
C9 C8 C5 118.7(5) . .
C8 C9 C8 118.7(8) . 5
C8 C9 H9A 120.7 . .
C8 C9 H9A 120.7 5 .
C8 C10 C11 123.0(6) . .
C8 C10 H10A 118.5 . .
C11 C10 H10A 118.5 . .
C10 C11 C10 115.2(7) . 5
C10 C11 C12 122.4(4) . .
C10 C11 C12 122.4(4) 5 .
C13 C12 C13 119.4(7) 5 .
C13 C12 C11 120.3(4) 5 .
C13 C12 C11 120.3(4) . .
N1 C13 C12 132.0(6) . .
N1 C13 C14 105.8(5) . .
C12 C13 C14 122.1(5) . .
C14 C14 C13 107.4(3) 8 .
C14 C14 H14A 126.3 8 .
C13 C14 H14A 126.3 . .

loop_
_geom_bond_atom_site_label_1
_geom_bond_atom_site_label_2
_geom_bond_distance
_geom_bond_site_symmetry_2
Zn1 O1 2.005(4) 30
Zn1 O1 2.005(4) 16_554
Zn1 O1 2.005(4) 19
Zn1 O1 2.005(4) .
Zn1 O1W 2.046(9) .
Zn1 Zn2 2.969(2) .
Zn2 O2W 1.923(8) .
Zn2 O2 1.995(4) 30
Zn2 O2 1.995(4) 16_554
Zn2 O2 1.995(4) 19
Zn2 O2 1.995(4) .
Zn3 Zn3 0.706(6) 5
Zn3 N1 2.105(6) 3
Zn3 N1 2.105(6) 2
Zn3 N1 2.105(6) 4
Zn3 N1 2.105(6) .
Zn3 O3W 2.210(12) .
O1 C1 1.305(8) .
O2 C1 1.215(8) .
N1 C13 1.342(6) .
N1 C13 1.342(6) 8
N1 Zn3 2.105(6) 5
C1 C2 1.498(10) .
C2 C3 1.369(8) .
C2 C7 1.409(8) .
C3 C4 1.368(7) .
C3 H3A 0.9300 .
C4 C5 1.437(7) .
C4 H4A 0.9300 .
C5 C6 1.382(8) .
C5 C8 1.530(8) .
C6 C7 1.389(8) .
C6 H6A 0.9300 .
C7 H7A 0.9300 .
C8 C10 1.333(7) .
C8 C9 1.353(6) .
C9 C8 1.353(6) 5
C9 H9A 0.9300 .
C10 C11 1.362(6) .
C10 H10A 0.9300 .
C11 C10 1.362(6) 5
C11 C12 1.437(9) .
C12 C13 1.383(6) 5
C12 C13 1.383(6) .
C13 C14 1.463(7) .
C14 C14 1.368(9) 8
C14 H14A 0.9300 .
